data_2240910
loop_
_publ_author_name
'Choi, Hong Dae'
'Lee, Uk'

_publ_section_title
;
 Crystal structure of 2,5-dimethyl-3-(2-methylphenylsulfinyl)-1-benzofuran
;
_journal_coeditor_code CV5492
_journal_issue 8
_journal_name_full 'Acta Crystallographica Section E'
_journal_page_first o554
_journal_page_last o555
_journal_paper_doi 10.1107/S2056989015012773
_journal_volume 71
_journal_year 2015
_chemical_formula_iupac 'C17 H16 O2 S'
_chemical_formula_moiety 'C17 H16 O2 S'
_chemical_formula_sum 'C17 H16 O2 S'
_chemical_formula_weight 284.36
_chemical_name_systematic
;
2,5-Dimethyl-3-(2-methylphenylsulfinyl)-1-benzofuran
;
_space_group_crystal_system monoclinic
_space_group_IT_number 14
_space_group_name_Hall '-P 2yn'
_space_group_name_H-M_alt 'P 1 21/n 1'
_symmetry_space_group_name_Hall '-P 2yn'
_symmetry_space_group_name_H-M 'P 1 21/n 1'
_atom_sites_solution_hydrogens difmap
_atom_sites_solution_primary direct
_atom_sites_solution_secondary difmap
_audit_creation_method 'form.cif (version 2.0)'
_cell_angle_alpha 90
_cell_angle_beta 96.7090(10)
_cell_angle_gamma 90
_cell_formula_units_Z 4
_cell_length_a 10.8458(2)
_cell_length_b 8.01390(10)
_cell_length_c 16.4295(2)
_cell_measurement_reflns_used 9125
_cell_measurement_temperature 173(2)
_cell_measurement_theta_max 28.13
_cell_measurement_theta_min 2.50
_cell_volume 1418.23(4)
_computing_cell_refinement
;
<i>SAINT</i> (Bruker, 2009)
;
_computing_data_collection
;
<i>APEX2</i> (Bruker, 2009)
;
_computing_data_reduction
;
<i>SAINT</i> (Bruker, 2009)
;
_computing_molecular_graphics
;
<i>ORTEP-3</i> for Windows (Farrugia, 2012) and
<i>DIAMOND</i> (Brandenburg, 1998)
;
_computing_publication_material
;
SHELXL2014 (Sheldrick, 2008)
;
_computing_structure_refinement
;
SHELXL2014 (Sheldrick, 2015)
;
_computing_structure_solution
;
SHELXS2014 (Sheldrick, 2008)
;
_diffrn_ambient_temperature 173(2)
_diffrn_detector_area_resol_mean 10.0
_diffrn_measured_fraction_theta_full 0.999
_diffrn_measured_fraction_theta_max 0.997
_diffrn_measurement_device_type 'Bruker SMART APEXII CCD'
_diffrn_measurement_method '\f and \w scans'
_diffrn_radiation_monochromator 'graphite multilayer'
_diffrn_radiation_type MoK\a
_diffrn_radiation_wavelength 0.71073
_diffrn_reflns_av_R_equivalents 0.0325
_diffrn_reflns_limit_h_max 14
_diffrn_reflns_limit_h_min -14
_diffrn_reflns_limit_k_max 10
_diffrn_reflns_limit_k_min -10
_diffrn_reflns_limit_l_max 20
_diffrn_reflns_limit_l_min -21
_diffrn_reflns_number 25176
_diffrn_reflns_theta_full 25.242
_diffrn_reflns_theta_max 28.353
_diffrn_reflns_theta_min 2.140
_exptl_absorpt_coefficient_mu 0.226
_exptl_absorpt_correction_T_max 0.7457
_exptl_absorpt_correction_T_min 0.6923
_exptl_absorpt_correction_type multi-scan
_exptl_absorpt_process_details
;
(<i>SADABS</i>; Bruker, 2009)
;
_exptl_crystal_colour colourless
_exptl_crystal_density_diffrn 1.332
_exptl_crystal_description block
_exptl_crystal_F_000 600
_exptl_crystal_size_max 0.44
_exptl_crystal_size_mid 0.33
_exptl_crystal_size_min 0.30
_refine_diff_density_max 0.301
_refine_diff_density_min -0.269
_refine_ls_extinction_method none
_refine_ls_goodness_of_fit_ref 1.049
_refine_ls_hydrogen_treatment constr
_refine_ls_matrix_type full
_refine_ls_number_parameters 184
_refine_ls_number_reflns 3529
_refine_ls_number_restraints 0
_refine_ls_restrained_S_all 1.049
_refine_ls_R_factor_all 0.0426
_refine_ls_R_factor_gt 0.0374
_refine_ls_shift/su_max 0.001
_refine_ls_shift/su_mean 0.000
_refine_ls_structure_factor_coef Fsqd
_refine_ls_weighting_details 'w=1/[\s^2^(Fo^2^)+(0.0515P)^2^+0.5244P] where P=(Fo^2^+2Fc^2^)/3'
_refine_ls_weighting_scheme calc
_refine_ls_wR_factor_gt 0.0990
_refine_ls_wR_factor_ref 0.1026
_reflns_number_gt 3091
_reflns_number_total 3529
_reflns_threshold_expression 'I > 2\s(I)'
_cod_data_source_file cv5492sup1.cif
_cod_data_source_block I
_cod_database_code 2240910
_shelx_space_group_comment
;
The symmetry employed for this shelxl refinement is uniquely defined
by the following loop, which should always be used as a source of
symmetry information in preference to the above space-group names.
They are only intended as comments.
;
_shelx_estimated_absorpt_t_min 0.907
_shelx_estimated_absorpt_t_max 0.934

loop_
_space_group_symop_operation_xyz
'x, y, z'
'-x+1/2, y+1/2, -z+1/2'
'-x, -y, -z'
'x-1/2, -y-1/2, z-1/2'

loop_
_atom_site_type_symbol
_atom_site_label
_atom_site_fract_x
_atom_site_fract_y
_atom_site_fract_z
_atom_site_U_iso_or_equiv
_atom_site_adp_type
_atom_site_calc_flag
_atom_site_occupancy
S S1 0.17973(3) 0.37549(4) 0.52324(2) 0.02675(11) Uani d 1
O O1 0.17654(10) 0.24730(14) 0.75315(6) 0.0349(2) Uani d 1
O O2 0.21361(11) 0.55407(13) 0.51308(6) 0.0381(3) Uani d 1
C C1 0.21664(12) 0.31930(17) 0.62666(8) 0.0250(3) Uani d 1
C C2 0.33439(12) 0.30795(16) 0.67783(8) 0.0236(3) Uani d 1
C C3 0.45906(12) 0.33131(16) 0.66789(8) 0.0255(3) Uani d 1
H H3 0.4825 0.3619 0.6160 0.031 Uiso calc 1
C C4 0.54881(13) 0.30933(18) 0.73475(9) 0.0307(3) Uani d 1
C C5 0.51194(15) 0.2614(2) 0.81059(9) 0.0363(3) Uani d 1
H H5 0.5740 0.2456 0.8557 0.044 Uiso calc 1
C C6 0.38937(16) 0.23627(19) 0.82225(9) 0.0355(3) Uani d 1
H H6 0.3656 0.2031 0.8737 0.043 Uiso calc 1
C C7 0.30345(13) 0.26225(18) 0.75471(8) 0.0287(3) Uani d 1
C C8 0.12638(13) 0.28335(19) 0.67489(9) 0.0304(3) Uani d 1
C C9 0.68418(15) 0.3366(2) 0.72713(11) 0.0434(4) Uani d 1
H H9A 0.6941 0.3692 0.6708 0.065 Uiso calc 1
H H9B 0.7301 0.2331 0.7408 0.065 Uiso calc 1
H H9C 0.7165 0.4252 0.7648 0.065 Uiso calc 1
C C10 -0.01086(15) 0.2761(3) 0.65979(11) 0.0452(4) Uani d 1
H H10A -0.0380 0.3087 0.6030 0.068 Uiso calc 1
H H10B -0.0466 0.3527 0.6972 0.068 Uiso calc 1
H H10C -0.0388 0.1622 0.6691 0.068 Uiso calc 1
C C11 0.29473(12) 0.25559(17) 0.47850(7) 0.0236(3) Uani d 1
C C12 0.38520(14) 0.34425(18) 0.44408(8) 0.0297(3) Uani d 1
H H12 0.3893 0.4622 0.4493 0.036 Uiso calc 1
C C13 0.46993(15) 0.2599(2) 0.40181(9) 0.0365(3) Uani d 1
H H13 0.5331 0.3197 0.3788 0.044 Uiso calc 1
C C14 0.46160(15) 0.0895(2) 0.39362(9) 0.0363(3) Uani d 1
H H14 0.5183 0.0315 0.3639 0.044 Uiso calc 1
C C15 0.37125(14) 0.00203(19) 0.42834(9) 0.0338(3) Uani d 1
H H15 0.3675 -0.1159 0.4225 0.041 Uiso calc 1
C C16 0.28551(13) 0.08234(18) 0.47168(8) 0.0285(3) Uani d 1
C C17 0.18974(17) -0.0156(2) 0.50997(12) 0.0464(4) Uani d 1
H H17A 0.2083 -0.0119 0.5698 0.070 Uiso calc 1
H H17B 0.1907 -0.1318 0.4914 0.070 Uiso calc 1
H H17C 0.1075 0.0326 0.4938 0.070 Uiso calc 1

loop_
_atom_site_aniso_label
_atom_site_aniso_U_11
_atom_site_aniso_U_22
_atom_site_aniso_U_33
_atom_site_aniso_U_12
_atom_site_aniso_U_13
_atom_site_aniso_U_23
S1 0.02608(18) 0.03273(19) 0.02139(17) 0.00435(12) 0.00261(12) 0.00056(12)
O1 0.0357(6) 0.0446(6) 0.0266(5) -0.0031(5) 0.0128(4) 0.0039(4)
O2 0.0555(7) 0.0288(5) 0.0317(5) 0.0098(5) 0.0130(5) 0.0029(4)
C1 0.0253(6) 0.0285(6) 0.0219(6) 0.0001(5) 0.0053(5) 0.0000(5)
C2 0.0290(6) 0.0229(6) 0.0194(6) 0.0002(5) 0.0046(5) -0.0003(4)
C3 0.0266(6) 0.0280(6) 0.0220(6) -0.0007(5) 0.0026(5) -0.0005(5)
C4 0.0314(7) 0.0304(7) 0.0292(7) 0.0008(5) -0.0014(6) -0.0019(5)
C5 0.0433(8) 0.0393(8) 0.0238(7) 0.0031(6) -0.0064(6) 0.0009(6)
C6 0.0515(9) 0.0353(8) 0.0198(6) 0.0018(7) 0.0052(6) 0.0032(5)
C7 0.0331(7) 0.0312(7) 0.0230(6) -0.0009(5) 0.0084(5) 0.0008(5)
C8 0.0289(7) 0.0362(7) 0.0275(7) -0.0020(5) 0.0089(5) -0.0005(5)
C9 0.0293(8) 0.0558(10) 0.0424(9) -0.0019(7) -0.0066(7) -0.0019(7)
C10 0.0281(8) 0.0646(11) 0.0451(9) -0.0056(7) 0.0132(7) -0.0002(8)
C11 0.0245(6) 0.0286(7) 0.0171(5) 0.0019(5) 0.0003(5) -0.0007(4)
C12 0.0344(7) 0.0309(7) 0.0249(6) -0.0023(5) 0.0073(5) -0.0004(5)
C13 0.0363(8) 0.0450(9) 0.0304(7) 0.0001(6) 0.0128(6) 0.0006(6)
C14 0.0373(8) 0.0457(9) 0.0263(7) 0.0124(7) 0.0049(6) -0.0039(6)
C15 0.0418(8) 0.0299(7) 0.0285(7) 0.0069(6) -0.0015(6) -0.0039(5)
C16 0.0313(7) 0.0300(7) 0.0232(6) -0.0014(5) -0.0011(5) -0.0005(5)
C17 0.0526(10) 0.0321(8) 0.0570(11) -0.0126(7) 0.0168(8) -0.0016(7)

loop_
_atom_type_symbol
_atom_type_description
_atom_type_scat_dispersion_real
_atom_type_scat_dispersion_imag
_atom_type_scat_source
C C 0.0033 0.0016 'International Tables Vol C Tables 4.2.6.8 and 6.1.1.4'
H H 0.0000 0.0000 'International Tables Vol C Tables 4.2.6.8 and 6.1.1.4'
O O 0.0106 0.0060 'International Tables Vol C Tables 4.2.6.8 and 6.1.1.4'
S S 0.1246 0.1234 'International Tables Vol C Tables 4.2.6.8 and 6.1.1.4'

loop_
_geom_angle_atom_site_label_1
_geom_angle_atom_site_label_2
_geom_angle_atom_site_label_3
_geom_angle
O2 S1 C1 108.82(6)
O2 S1 C11 105.97(6)
C1 S1 C11 99.66(6)
C8 O1 C7 106.61(10)
C8 C1 C2 107.12(12)
C8 C1 S1 121.27(11)
C2 C1 S1 131.55(10)
C7 C2 C3 118.78(12)
C7 C2 C1 104.68(11)
C3 C2 C1 136.54(12)
C4 C3 C2 119.30(13)
C4 C3 H3 120.3
C2 C3 H3 120.3
C3 C4 C5 119.29(13)
C3 C4 C9 121.04(14)
C5 C4 C9 119.67(14)
C6 C5 C4 122.77(13)
C6 C5 H5 118.6
C4 C5 H5 118.6
C7 C6 C5 115.96(13)
C7 C6 H6 122.0
C5 C6 H6 122.0
O1 C7 C6 125.53(13)
O1 C7 C2 110.59(12)
C6 C7 C2 123.88(14)
C1 C8 O1 110.99(12)
C1 C8 C10 133.48(14)
O1 C8 C10 115.53(12)
C4 C9 H9A 109.5
C4 C9 H9B 109.5
H9A C9 H9B 109.5
C4 C9 H9C 109.5
H9A C9 H9C 109.5
H9B C9 H9C 109.5
C8 C10 H10A 109.5
C8 C10 H10B 109.5
H10A C10 H10B 109.5
C8 C10 H10C 109.5
H10A C10 H10C 109.5
H10B C10 H10C 109.5
C12 C11 C16 121.69(12)
C12 C11 S1 116.82(10)
C16 C11 S1 121.19(10)
C11 C12 C13 119.74(14)
C11 C12 H12 120.1
C13 C12 H12 120.1
C14 C13 C12 119.48(14)
C14 C13 H13 120.3
C12 C13 H13 120.3
C13 C14 C15 120.36(14)
C13 C14 H14 119.8
C15 C14 H14 119.8
C14 C15 C16 121.67(14)
C14 C15 H15 119.2
C16 C15 H15 119.2
C15 C16 C11 117.05(13)
C15 C16 C17 120.63(14)
C11 C16 C17 122.31(13)
C16 C17 H17A 109.5
C16 C17 H17B 109.5
H17A C17 H17B 109.5
C16 C17 H17C 109.5
H17A C17 H17C 109.5
H17B C17 H17C 109.5

loop_
_geom_bond_atom_site_label_1
_geom_bond_atom_site_label_2
_geom_bond_distance
S1 O2 1.4918(11)
S1 C1 1.7580(13)
S1 C11 1.7982(13)
O1 C8 1.3671(18)
O1 C7 1.3789(17)
C1 C8 1.3604(18)
C1 C2 1.4476(18)
C2 C7 1.3932(17)
C2 C3 1.3934(18)
C3 C4 1.3912(19)
C3 H3 0.9500
C4 C5 1.406(2)
C4 C9 1.504(2)
C5 C6 1.380(2)
C5 H5 0.9500
C6 C7 1.379(2)
C6 H6 0.9500
C8 C10 1.481(2)
C9 H9A 0.9800
C9 H9B 0.9800
C9 H9C 0.9800
C10 H10A 0.9800
C10 H10B 0.9800
C10 H10C 0.9800
C11 C12 1.3846(19)
C11 C16 1.3955(19)
C12 C13 1.390(2)
C12 H12 0.9500
C13 C14 1.375(2)
C13 H13 0.9500
C14 C15 1.381(2)
C14 H14 0.9500
C15 C16 1.393(2)
C15 H15 0.9500
C16 C17 1.498(2)
C17 H17A 0.9800
C17 H17B 0.9800
C17 H17C 0.9800

loop_
_geom_hbond_atom_site_label_D
_geom_hbond_atom_site_label_H
_geom_hbond_atom_site_label_A
_geom_hbond_site_symmetry_A
_geom_hbond_distance_DH
_geom_hbond_distance_HA
_geom_hbond_distance_DA
_geom_hbond_angle_DHA
C6 H6 O2 2_546 0.95 2.45 3.3772(18) 165.5
C17 H17B O2 1_545 0.98 2.55 3.458(2) 153.9

_cod_database_fobs_code 2240910
